data_7108552
loop_
_publ_author_name
'Skye Fortier'
'Octavio Gonzalez-del Moral'
'Chun-Hsing Chen'
'Maren Pink'
'Daniel J. Mindiola'
'Kenneth G. Caulton'

_publ_section_title
;
 Probing the redox non-innocence of dinuclear, three-coordinate Co(II)
 nindigo complexes: not simply beta-diketiminate variants
;
_journal_name_full Chem.Commun.
_journal_page_first 11082
_journal_paper_doi 10.1039/c2cc34560a
_journal_volume 48
_journal_year 2012
_chemical_formula_moiety 'C60 H102.00 Co2 K2 N6 O4 Si4'
_chemical_formula_sum 'C60 H102 Co2 K2 N6 O4 Si4'
_chemical_formula_weight 1279.91
_space_group_IT_number 14
_symmetry_cell_setting monoclinic
_symmetry_space_group_name_Hall '-P 2yn'
_symmetry_space_group_name_H-M 'P 1 21/n 1'
_atom_sites_solution_hydrogens difmap
_atom_sites_solution_primary direct
_audit_creation_date 12-01-06
_audit_creation_method CRYSTALS_ver_14.30
_cell_angle_alpha 90
_cell_angle_beta 105.108(2)
_cell_angle_gamma 90
_cell_formula_units_Z 2
_cell_length_a 13.3587(14)
_cell_length_b 12.8112(14)
_cell_length_c 20.986(2)
_cell_measurement_reflns_used 9860
_cell_measurement_temperature 150
_cell_measurement_theta_max 30
_cell_measurement_theta_min 2
_cell_volume 3467.4(6)
_computing_cell_refinement 'Apex2 (Bruker AXS, 2006)'
_computing_data_collection 'Apex2 (Bruker AXS, 2006)'
_computing_data_reduction 'Apex2 (Bruker AXS, 2006)'
_computing_molecular_graphics 'CAMERON (Watkin et al., 1996)'
_computing_publication_material 'CRYSTALS (Betteridge et al., 2003)'
_computing_structure_refinement 'CRYSTALS (Betteridge et al., 2003)'
_computing_structure_solution 'SIR92 (Altomare et al., 1994)'
_diffrn_ambient_temperature 150
_diffrn_measured_fraction_theta_full 0.999
_diffrn_measured_fraction_theta_max 0.999
_diffrn_measurement_device Area
_diffrn_measurement_device_type 'Bruker Kappa Apex2'
_diffrn_measurement_method '\f & \w scans'
_diffrn_radiation_monochromator graphite
_diffrn_radiation_type 'Mo K\a'
_diffrn_radiation_wavelength 0.71073
_diffrn_reflns_av_R_equivalents 0.050
_diffrn_reflns_limit_h_max 18
_diffrn_reflns_limit_h_min -18
_diffrn_reflns_limit_k_max 18
_diffrn_reflns_limit_k_min -18
_diffrn_reflns_limit_l_max 29
_diffrn_reflns_limit_l_min -29
_diffrn_reflns_number 73885
_diffrn_reflns_theta_full 30.059
_diffrn_reflns_theta_max 30.059
_diffrn_reflns_theta_min 1.636
_diffrn_standards_number 0
_exptl_absorpt_coefficient_mu 0.713
_exptl_absorpt_correction_T_max 0.96
_exptl_absorpt_correction_T_min 0.88
_exptl_absorpt_correction_type numerical
_exptl_absorpt_process_details
;
Analytical Absorption (De Meulenaer & Tompa, 1965)
;
_exptl_crystal_colour red
_exptl_crystal_density_diffrn 1.226
_exptl_crystal_density_method 'not measured'
_exptl_crystal_description plate
_exptl_crystal_F_000 1368.001
_exptl_crystal_size_max 0.541
_exptl_crystal_size_mid 0.180
_exptl_crystal_size_min 0.050
_refine_diff_density_max 0.58
_refine_diff_density_min -0.73
_refine_ls_extinction_method None
_refine_ls_goodness_of_fit_ref 0.9911
_refine_ls_hydrogen_treatment constr
_refine_ls_matrix_type full
_refine_ls_number_parameters 351
_refine_ls_number_reflns 10123
_refine_ls_number_restraints 0
_refine_ls_R_factor_all 0.0527
_refine_ls_R_factor_gt 0.0324
_refine_ls_shift/su_max 0.0016818
_refine_ls_shift/su_mean 0.0000501
_refine_ls_structure_factor_coef Fsqd
_refine_ls_weighting_details
;
Method= Modified Sheldrick
w=1/[\s^2^(F^2^) + ( 0.03P)^2^ + 1.95P]
,where P=(max(Fo^2^,0) + 2Fc^2^)/3
;
_refine_ls_weighting_scheme calc
_refine_ls_wR_factor_all 0.0860
_refine_ls_wR_factor_gt 0.0739
_refine_ls_wR_factor_ref 0.0860
_reflns_limit_h_max 18
_reflns_limit_h_min -18
_reflns_limit_k_max 18
_reflns_limit_k_min 0
_reflns_limit_l_max 29
_reflns_limit_l_min 0
_reflns_number_gt 7366
_reflns_number_total 10151
_reflns_threshold_expression I>2.0\s(I)
_oxford_diffrn_Wilson_B_factor 0.00
_oxford_diffrn_Wilson_scale 0.00
_oxford_refine_ls_r_factor_ref 0.0527
_oxford_refine_ls_scale 0.105429(19)
_oxford_reflns_number_all 10123
_oxford_reflns_threshold_expression_ref I>0.0\s(I)
_oxford_structure_analysis_title 'mo_12003_0m in P2(1)/n'
_cod_data_source_file c2cc34560a.txt
_cod_data_source_block 12003_Complex_3
_cod_original_cell_volume 3467.3(6)
_cod_original_sg_symbol_H-M 'P 1 21/n 1 '
_cod_original_formula_sum 'C60 H102.00 Co2 K2 N6 O4 Si4'
_cod_database_code 7108552

loop_
_symmetry_equiv_pos_as_xyz
x,y,z
-x,-y,-z
-x+1/2,y+1/2,-z+1/2
x+1/2,-y+1/2,z+1/2

loop_
_atom_site_label
_atom_site_type_symbol
_atom_site_fract_x
_atom_site_fract_y
_atom_site_fract_z
_atom_site_U_iso_or_equiv
_atom_site_occupancy
_atom_site_adp_type
_atom_site_refinement_flags_posn
_atom_site_refinement_flags_occupancy
_atom_site_disorder_assembly
_atom_site_disorder_group
Co1 Co 0.366563(15) 0.524294(16) 0.595560(10) 0.0191 1.0000 Uani . . . .
K1 K 0.32460(3) 0.33912(3) 0.412655(19) 0.0366 1.0000 Uani . . . .
Si1 Si 0.22521(3) 0.50387(4) 0.68871(2) 0.0241 1.0000 Uani . . . .
Si2 Si 0.45692(4) 0.46680(4) 0.74342(2) 0.0262 1.0000 Uani . . . .
O1 O 0.18445(10) 0.21864(11) 0.44796(6) 0.0388 1.0000 Uani . . . .
O2 O 0.23546(11) 0.32012(13) 0.27746(7) 0.0502 1.0000 Uani . . . .
N1 N 0.42837(9) 0.41930(10) 0.54847(6) 0.0194 1.0000 Uani . . . .
N2 N 0.37898(10) 0.64177(10) 0.54284(6) 0.0207 1.0000 Uani . . . .
N3 N 0.34960(10) 0.49609(10) 0.68165(6) 0.0221 1.0000 Uani . . . .
C1 C 0.49707(11) 0.44690(11) 0.51048(7) 0.0180 1.0000 Uani . . . .
C2 C 0.55132(11) 0.35943(11) 0.49682(7) 0.0186 1.0000 Uani . . . .
C3 C 0.51605(11) 0.27236(12) 0.52847(7) 0.0196 1.0000 Uani . . . .
C4 C 0.53707(12) 0.16434(12) 0.53230(8) 0.0241 1.0000 Uani . . . .
C5 C 0.48473(13) 0.10062(13) 0.56624(8) 0.0272 1.0000 Uani . . . .
C6 C 0.41182(13) 0.14262(13) 0.59707(8) 0.0265 1.0000 Uani . . . .
C7 C 0.38997(12) 0.24782(13) 0.59447(7) 0.0237 1.0000 Uani . . . .
C8 C 0.44137(11) 0.31341(12) 0.55962(7) 0.0195 1.0000 Uani . . . .
C9 C 0.29694(12) 0.71590(12) 0.52591(8) 0.0229 1.0000 Uani . . . .
C10 C 0.28920(15) 0.79586(14) 0.56991(9) 0.0331 1.0000 Uani . . . .
C11 C 0.20435(17) 0.86449(15) 0.55253(12) 0.0459 1.0000 Uani . . . .
C12 C 0.12990(16) 0.85431(17) 0.49375(13) 0.0498 1.0000 Uani . . . .
C13 C 0.13717(15) 0.77525(17) 0.45129(11) 0.0443 1.0000 Uani . . . .
C14 C 0.21982(13) 0.70543(14) 0.46629(9) 0.0314 1.0000 Uani . . . .
C15 C 0.3708(2) 0.80870(17) 0.63317(10) 0.0504 1.0000 Uani . . . .
C16 C 0.22411(17) 0.61688(17) 0.42039(9) 0.0445 1.0000 Uani . . . .
C17 C 0.14482(14) 0.58636(17) 0.62118(9) 0.0383 1.0000 Uani . . . .
C18 C 0.16069(15) 0.37265(16) 0.68433(10) 0.0393 1.0000 Uani . . . .
C19 C 0.21673(15) 0.56492(16) 0.76824(9) 0.0385 1.0000 Uani . . . .
C20 C 0.48632(16) 0.56872(16) 0.81017(9) 0.0389 1.0000 Uani . . . .
C21 C 0.44494(19) 0.33937(16) 0.78491(10) 0.0471 1.0000 Uani . . . .
C22 C 0.57396(14) 0.45851(18) 0.70994(10) 0.0424 1.0000 Uani . . . .
C23 C 0.12003(17) 0.3686(2) 0.49131(11) 0.0517 1.0000 Uani . . . .
C24 C 0.11204(17) 0.2532(2) 0.48295(11) 0.0501 1.0000 Uani . . . .
C25 C 0.18981(18) 0.10755(17) 0.44626(11) 0.0508 1.0000 Uani . . . .
C26 C 0.2645(2) 0.0755(2) 0.40817(13) 0.0612 1.0000 Uani . . . .
C27 C 0.3806(2) 0.2230(3) 0.26747(17) 0.0862 1.0000 Uani . . . .
C28 C 0.2830(2) 0.2736(3) 0.23112(12) 0.0714 1.0000 Uani . . . .
C29 C 0.1451(2) 0.3698(2) 0.24019(16) 0.0460(8) 0.756(6) Uiso . P 1 1
C30 C 0.0990(3) 0.4239(3) 0.28939(18) 0.0578(10) 0.756(6) Uiso . P 1 1
C291 C 0.1175(8) 0.3658(9) 0.2695(6) 0.059(3) 0.244(6) Uiso . P 1 2
C301 C 0.1129(9) 0.4708(9) 0.2468(6) 0.068(4) 0.244(6) Uiso . P 1 2
H41 H 0.5866 0.1355 0.5120 0.0287 1.0000 Uiso R . . .
H51 H 0.4979 0.0277 0.5686 0.0327 1.0000 Uiso R . . .
H61 H 0.3771 0.0974 0.6202 0.0313 1.0000 Uiso R . . .
H71 H 0.3410 0.2754 0.6157 0.0285 1.0000 Uiso R . . .
H111 H 0.1984 0.9189 0.5821 0.0544 1.0000 Uiso R . . .
H121 H 0.0737 0.9021 0.4826 0.0596 1.0000 Uiso R . . .
H131 H 0.0848 0.7679 0.4111 0.0531 1.0000 Uiso R . . .
H151 H 0.3538 0.8662 0.6570 0.0624 1.0000 Uiso R . . .
H152 H 0.4359 0.8210 0.6241 0.0624 1.0000 Uiso R . . .
H153 H 0.3747 0.7470 0.6588 0.0624 1.0000 Uiso R . . .
H161 H 0.1667 0.6215 0.3827 0.0549 1.0000 Uiso R . . .
H162 H 0.2868 0.6207 0.4071 0.0549 1.0000 Uiso R . . .
H163 H 0.2215 0.5524 0.4422 0.0549 1.0000 Uiso R . . .
H171 H 0.0759 0.5901 0.6256 0.0462 1.0000 Uiso R . . .
H172 H 0.1735 0.6546 0.6239 0.0462 1.0000 Uiso R . . .
H173 H 0.1442 0.5564 0.5797 0.0462 1.0000 Uiso R . . .
H181 H 0.0920 0.3811 0.6885 0.0461 1.0000 Uiso R . . .
H182 H 0.1989 0.3298 0.7192 0.0461 1.0000 Uiso R . . .
H183 H 0.1587 0.3408 0.6431 0.0461 1.0000 Uiso R . . .
H191 H 0.1463 0.5674 0.7696 0.0458 1.0000 Uiso R . . .
H192 H 0.2555 0.5244 0.8042 0.0458 1.0000 Uiso R . . .
H193 H 0.2440 0.6337 0.7713 0.0458 1.0000 Uiso R . . .
H201 H 0.5465 0.5490 0.8433 0.0463 1.0000 Uiso R . . .
H202 H 0.4293 0.5746 0.8291 0.0463 1.0000 Uiso R . . .
H203 H 0.4980 0.6340 0.7919 0.0463 1.0000 Uiso R . . .
H211 H 0.5065 0.3267 0.8188 0.0563 1.0000 Uiso R . . .
H212 H 0.3874 0.3424 0.8036 0.0563 1.0000 Uiso R . . .
H213 H 0.4348 0.2846 0.7534 0.0563 1.0000 Uiso R . . .
H221 H 0.6332 0.4422 0.7448 0.0505 1.0000 Uiso R . . .
H222 H 0.5842 0.5236 0.6909 0.0505 1.0000 Uiso R . . .
H223 H 0.5637 0.4055 0.6772 0.0505 1.0000 Uiso R . . .
H231 H 0.0719 0.3916 0.5146 0.0619 1.0000 Uiso R . . .
H232 H 0.1883 0.3867 0.5155 0.0619 1.0000 Uiso R . . .
H233 H 0.1048 0.4011 0.4492 0.0619 1.0000 Uiso R . . .
H241 H 0.1273 0.2207 0.5251 0.0600 1.0000 Uiso R . . .
H242 H 0.0437 0.2351 0.4588 0.0600 1.0000 Uiso R . . .
H251 H 0.2125 0.0814 0.4900 0.0610 1.0000 Uiso R . . .
H252 H 0.1232 0.0801 0.4257 0.0610 1.0000 Uiso R . . .
H261 H 0.2681 0.0015 0.4070 0.0730 1.0000 Uiso R . . .
H262 H 0.3312 0.1030 0.4287 0.0730 1.0000 Uiso R . . .
H263 H 0.2418 0.1017 0.3644 0.0730 1.0000 Uiso R . . .
H271 H 0.4129 0.1917 0.2369 0.1035 1.0000 Uiso R . . .
H272 H 0.4257 0.2738 0.2928 0.1035 1.0000 Uiso R . . .
H273 H 0.3659 0.1710 0.2960 0.1035 1.0000 Uiso R . . .
H281 H 0.2975 0.3258 0.2026 0.0846 1.0000 Uiso R . . .
H282 H 0.2376 0.2230 0.2058 0.0846 1.0000 Uiso R . . .
H291 H 0.1618 0.4191 0.2108 0.0542 0.756(6) Uiso R P 1 1
H292 H 0.0980 0.3197 0.2157 0.0542 0.756(6) Uiso R P 1 1
H301 H 0.0372 0.4590 0.2669 0.0685 0.756(6) Uiso R P 1 1
H302 H 0.1473 0.4731 0.3137 0.0685 0.756(6) Uiso R P 1 1
H303 H 0.0834 0.3737 0.3187 0.0685 0.756(6) Uiso R P 1 1
H2911 H 0.1006 0.3621 0.3107 0.0799 0.244(6) Uiso R P 1 2
H2912 H 0.0696 0.3251 0.2378 0.0799 0.244(6) Uiso R P 1 2
H3011 H 0.0447 0.4969 0.2419 0.0870 0.244(6) Uiso R P 1 2
H3012 H 0.1608 0.5116 0.2785 0.0870 0.244(6) Uiso R P 1 2
H3013 H 0.1298 0.4746 0.2056 0.0870 0.244(6) Uiso R P 1 2

loop_
_atom_site_aniso_label
_atom_site_aniso_U_11
_atom_site_aniso_U_22
_atom_site_aniso_U_33
_atom_site_aniso_U_23
_atom_site_aniso_U_13
_atom_site_aniso_U_12
Co1 0.02139(10) 0.02222(11) 0.01635(9) 0.00294(8) 0.00960(7) 0.00318(8)
K1 0.0337(2) 0.0452(2) 0.02823(19) -0.00297(16) 0.00344(15) -0.00893(17)
Si1 0.0270(2) 0.0269(2) 0.0227(2) 0.00219(17) 0.01429(17) 0.00222(17)
Si2 0.0303(2) 0.0278(2) 0.0193(2) 0.00112(17) 0.00430(17) 0.00211(18)
O1 0.0402(7) 0.0407(8) 0.0350(7) 0.0010(6) 0.0088(6) -0.0100(6)
O2 0.0422(8) 0.0572(10) 0.0434(8) -0.0013(7) -0.0026(7) -0.0063(7)
N1 0.0216(6) 0.0199(6) 0.0193(6) 0.0023(5) 0.0101(5) 0.0002(5)
N2 0.0246(6) 0.0215(6) 0.0196(6) 0.0036(5) 0.0124(5) 0.0050(5)
N3 0.0262(6) 0.0258(7) 0.0165(6) 0.0024(5) 0.0098(5) 0.0018(5)
C1 0.0186(6) 0.0213(7) 0.0154(6) 0.0006(5) 0.0069(5) 0.0004(5)
C2 0.0205(7) 0.0205(7) 0.0161(6) 0.0005(5) 0.0071(5) 0.0007(5)
C3 0.0218(7) 0.0206(7) 0.0172(6) 0.0001(5) 0.0065(5) 0.0005(5)
C4 0.0286(8) 0.0224(8) 0.0236(7) 0.0002(6) 0.0107(6) 0.0015(6)
C5 0.0366(9) 0.0191(7) 0.0278(8) 0.0016(6) 0.0121(7) -0.0004(6)
C6 0.0318(8) 0.0262(8) 0.0235(7) 0.0034(6) 0.0106(6) -0.0053(7)
C7 0.0256(7) 0.0273(8) 0.0206(7) 0.0007(6) 0.0105(6) -0.0017(6)
C8 0.0214(7) 0.0202(7) 0.0175(6) 0.0009(5) 0.0063(5) -0.0003(5)
C9 0.0253(7) 0.0217(7) 0.0261(7) 0.0067(6) 0.0147(6) 0.0030(6)
C10 0.0444(10) 0.0272(9) 0.0361(9) 0.0034(7) 0.0253(8) 0.0063(7)
C11 0.0602(13) 0.0292(10) 0.0641(14) 0.0100(9) 0.0444(12) 0.0157(9)
C12 0.0361(10) 0.0404(12) 0.0801(17) 0.0287(11) 0.0281(11) 0.0169(9)
C13 0.0283(9) 0.0447(12) 0.0576(13) 0.0263(10) 0.0071(9) 0.0041(8)
C14 0.0284(8) 0.0319(9) 0.0342(9) 0.0141(7) 0.0086(7) 0.0000(7)
C15 0.0779(16) 0.0390(11) 0.0362(11) -0.0106(9) 0.0179(11) 0.0058(11)
C16 0.0498(12) 0.0454(12) 0.0308(9) 0.0024(9) -0.0031(8) -0.0053(9)
C17 0.0288(9) 0.0501(12) 0.0389(10) 0.0105(9) 0.0139(8) 0.0065(8)
C18 0.0389(10) 0.0391(11) 0.0456(11) 0.0002(9) 0.0211(9) -0.0066(8)
C19 0.0436(10) 0.0446(11) 0.0350(10) -0.0034(8) 0.0239(8) 0.0047(9)
C20 0.0443(11) 0.0408(11) 0.0291(9) -0.0056(8) 0.0050(8) -0.0016(9)
C21 0.0630(14) 0.0352(11) 0.0353(10) 0.0103(8) -0.0011(9) 0.0010(10)
C22 0.0258(9) 0.0615(14) 0.0367(10) -0.0091(9) 0.0023(8) 0.0055(9)
C23 0.0415(11) 0.0677(16) 0.0447(12) -0.0097(11) 0.0089(9) -0.0022(11)
C24 0.0446(12) 0.0682(15) 0.0406(11) -0.0020(10) 0.0166(9) -0.0172(11)
C25 0.0585(14) 0.0419(12) 0.0433(11) 0.0018(10) -0.0024(10) -0.0145(10)
C26 0.0597(15) 0.0503(14) 0.0632(15) -0.0090(12) -0.0023(12) 0.0058(12)
C27 0.084(2) 0.090(2) 0.099(2) -0.0003(19) 0.050(2) 0.0033(18)
C28 0.0772(18) 0.095(2) 0.0451(13) -0.0174(14) 0.0218(13) -0.0372(17)

loop_
_atom_type_symbol
_atom_type_scat_dispersion_real
_atom_type_scat_dispersion_imag
_atom_type_scat_Cromer_Mann_a1
_atom_type_scat_Cromer_Mann_b1
_atom_type_scat_Cromer_Mann_a2
_atom_type_scat_Cromer_Mann_b2
_atom_type_scat_Cromer_Mann_a3
_atom_type_scat_Cromer_Mann_b3
_atom_type_scat_Cromer_Mann_a4
_atom_type_scat_Cromer_Mann_b4
_atom_type_scat_Cromer_Mann_c
_atom_type_scat_source
C 0.0033 0.0016 2.3100 20.8439 1.0200 10.2075 1.5886 0.5687 0.8650 51.6512 0.2156 'International Tables Vol C 4.2.6.8 and 6.1.1.4'
H 0.0000 0.0000 0.4930 10.5109 0.3229 26.1257 0.1402 3.1424 0.0408 57.7998 0.0030 'International Tables Vol C 4.2.6.8 and 6.1.1.4'
N 0.0061 0.0033 12.2126 0.0057 3.1322 9.8933 2.0125 28.9975 1.1663 0.5826 -11.5290 'International Tables Vol C 4.2.6.8 and 6.1.1.4'
O 0.0106 0.0060 3.0485 13.2771 2.2868 5.7011 1.5463 0.3239 0.8670 32.9089 0.2508 'International Tables Vol C 4.2.6.8 and 6.1.1.4'
Si 0.0817 0.0704 6.2915 2.4386 3.0353 32.3337 1.9891 0.6785 1.5410 81.6937 1.1407 'International Tables Vol C 4.2.6.8 and 6.1.1.4'
Co 0.3494 0.9721 12.2841 4.2791 7.3409 0.2784 4.0034 13.5359 2.3488 71.1692 1.0118 'International Tables Vol C 4.2.6.8 and 6.1.1.4'
K 0.2009 0.2494 8.2186 12.7949 7.4398 0.7748 1.0519 213.1870 0.8659 41.6841 1.4228 'International Tables Vol C 4.2.6.8 and 6.1.1.4'

loop_
_geom_angle_atom_site_label_1
_geom_angle_site_symmetry_1
_geom_angle_atom_site_label_2
_geom_angle_atom_site_label_3
_geom_angle_site_symmetry_3
_geom_angle
_geom_angle_publ_flag
Si1 . Co1 Si2 . 59.106(15) yes
Si1 . Co1 N1 . 132.03(4) yes
Si2 . Co1 N1 . 103.53(4) yes
Si1 . Co1 N2 . 126.95(4) yes
Si2 . Co1 N2 . 134.28(4) yes
N1 . Co1 N2 . 97.87(5) yes
Si1 . Co1 N3 . 30.29(4) yes
Si2 . Co1 N3 . 28.81(4) yes
N1 . Co1 N3 . 120.82(5) yes
N2 . Co1 N3 . 138.52(6) yes
Co1 . Si1 Si2 . 61.232(15) yes
Co1 . Si1 N3 . 34.37(4) yes
Si2 . Si1 N3 . 26.86(4) yes
Co1 . Si1 C17 . 78.20(6) yes
Si2 . Si1 C17 . 134.56(6) yes
N3 . Si1 C17 . 110.32(7) yes
Co1 . Si1 C18 . 113.34(6) yes
Si2 . Si1 C18 . 106.67(7) yes
N3 . Si1 C18 . 112.78(8) yes
C17 . Si1 C18 . 107.65(10) yes
Co1 . Si1 C19 . 136.36(7) yes
Si2 . Si1 C19 . 91.19(6) yes
N3 . Si1 C19 . 112.80(8) yes
C17 . Si1 C19 . 106.48(9) yes
C18 . Si1 C19 . 106.46(9) yes
Co1 . Si2 Si1 . 59.662(13) yes
Co1 . Si2 N3 . 32.73(4) yes
Si1 . Si2 N3 . 26.93(4) yes
Co1 . Si2 C20 . 122.02(7) yes
Si1 . Si2 C20 . 99.62(7) yes
N3 . Si2 C20 . 112.62(8) yes
Co1 . Si2 C21 . 127.66(7) yes
Si1 . Si2 C21 . 96.28(8) yes
N3 . Si2 C21 . 112.81(9) yes
C20 . Si2 C21 . 106.56(10) yes
Co1 . Si2 C22 . 77.55(6) yes
Si1 . Si2 C22 . 137.04(6) yes
N3 . Si2 C22 . 110.20(8) yes
C20 . Si2 C22 . 106.59(9) yes
C21 . Si2 C22 . 107.74(11) yes
C24 . O1 C25 . 111.55(16) yes
C28 . O2 C29 . 106.3(2) yes
C28 . O2 C291 . 131.6(5) yes
Co1 . N1 C1 . 122.13(10) yes
Co1 . N1 C8 . 129.49(9) yes
C1 . N1 C8 . 105.72(11) yes
C2 2_666 N2 Co1 . 120.62(10) yes
C2 2_666 N2 C9 . 116.52(12) yes
Co1 . N2 C9 . 119.69(9) yes
Co1 . N3 Si1 . 115.34(7) yes
Co1 . N3 Si2 . 118.45(7) yes
Si1 . N3 Si2 . 126.21(7) yes
C1 2_666 C1 N1 . 120.40(15) yes
C1 2_666 C1 C2 . 128.34(15) yes
N1 . C1 C2 . 111.24(12) yes
C1 . C2 N2 2_666 126.03(13) yes
C1 . C2 C3 . 106.02(12) yes
N2 2_666 C2 C3 . 127.87(13) yes
C2 . C3 C4 . 134.64(13) yes
C2 . C3 C8 . 106.12(12) yes
C4 . C3 C8 . 119.21(13) yes
C3 . C4 C5 . 119.17(14) yes
C3 . C4 H41 . 120.5 no
C5 . C4 H41 . 120.3 no
C4 . C5 C6 . 120.84(15) yes
C4 . C5 H51 . 119.6 no
C6 . C5 H51 . 119.5 no
C5 . C6 C7 . 121.36(14) yes
C5 . C6 H61 . 119.3 no
C7 . C6 H61 . 119.4 no
C6 . C7 C8 . 118.59(14) yes
C6 . C7 H71 . 120.7 no
C8 . C7 H71 . 120.7 no
C3 . C8 C7 . 120.83(14) yes
C3 . C8 N1 . 110.89(12) yes
C7 . C8 N1 . 128.26(13) yes
N2 . C9 C10 . 120.51(15) yes
N2 . C9 C14 . 119.79(15) yes
C10 . C9 C14 . 119.60(15) yes
C9 . C10 C11 . 118.65(19) yes
C9 . C10 C15 . 120.32(16) yes
C11 . C10 C15 . 121.01(18) yes
C10 . C11 C12 . 121.32(19) yes
C10 . C11 H111 . 119.3 no
C12 . C11 H111 . 119.4 no
C11 . C12 C13 . 119.79(18) yes
C11 . C12 H121 . 120.0 no
C13 . C12 H121 . 120.2 no
C12 . C13 C14 . 121.0(2) yes
C12 . C13 H131 . 119.4 no
C14 . C13 H131 . 119.6 no
C9 . C14 C13 . 119.64(18) yes
C9 . C14 C16 . 120.17(16) yes
C13 . C14 C16 . 120.14(18) yes
C10 . C15 H151 . 109.5 no
C10 . C15 H152 . 109.5 no
H151 . C15 H152 . 109.5 no
C10 . C15 H153 . 109.4 no
H151 . C15 H153 . 109.5 no
H152 . C15 H153 . 109.5 no
C14 . C16 H161 . 109.3 no
C14 . C16 H162 . 109.5 no
H161 . C16 H162 . 109.5 no
C14 . C16 H163 . 109.6 no
H161 . C16 H163 . 109.5 no
H162 . C16 H163 . 109.5 no
Si1 . C17 H171 . 109.5 no
Si1 . C17 H172 . 109.4 no
H171 . C17 H172 . 109.5 no
Si1 . C17 H173 . 109.5 no
H171 . C17 H173 . 109.5 no
H172 . C17 H173 . 109.5 no
Si1 . C18 H181 . 109.6 no
Si1 . C18 H182 . 109.4 no
H181 . C18 H182 . 109.5 no
Si1 . C18 H183 . 109.4 no
H181 . C18 H183 . 109.5 no
H182 . C18 H183 . 109.5 no
Si1 . C19 H191 . 109.4 no
Si1 . C19 H192 . 109.4 no
H191 . C19 H192 . 109.5 no
Si1 . C19 H193 . 109.6 no
H191 . C19 H193 . 109.5 no
H192 . C19 H193 . 109.5 no
Si2 . C20 H201 . 109.4 no
Si2 . C20 H202 . 109.4 no
H201 . C20 H202 . 109.5 no
Si2 . C20 H203 . 109.5 no
H201 . C20 H203 . 109.5 no
H202 . C20 H203 . 109.5 no
Si2 . C21 H211 . 109.5 no
Si2 . C21 H212 . 109.4 no
H211 . C21 H212 . 109.5 no
Si2 . C21 H213 . 109.5 no
H211 . C21 H213 . 109.5 no
H212 . C21 H213 . 109.5 no
Si2 . C22 H221 . 109.4 no
Si2 . C22 H222 . 109.5 no
H221 . C22 H222 . 109.5 no
Si2 . C22 H223 . 109.5 no
H221 . C22 H223 . 109.5 no
H222 . C22 H223 . 109.5 no
C24 . C23 H231 . 109.4 no
C24 . C23 H232 . 109.5 no
H231 . C23 H232 . 109.5 no
C24 . C23 H233 . 109.5 no
H231 . C23 H233 . 109.5 no
H232 . C23 H233 . 109.5 no
C23 . C24 O1 . 109.32(17) yes
C23 . C24 H241 . 109.5 no
O1 . C24 H241 . 109.5 no
C23 . C24 H242 . 109.6 no
O1 . C24 H242 . 109.5 no
H241 . C24 H242 . 109.5 no
O1 . C25 C26 . 109.46(19) yes
O1 . C25 H251 . 109.5 no
C26 . C25 H251 . 109.4 no
O1 . C25 H252 . 109.5 no
C26 . C25 H252 . 109.5 no
H251 . C25 H252 . 109.5 no
C25 . C26 H261 . 109.5 no
C25 . C26 H262 . 109.5 no
H261 . C26 H262 . 109.5 no
C25 . C26 H263 . 109.4 no
H261 . C26 H263 . 109.5 no
H262 . C26 H263 . 109.5 no
C28 . C27 H271 . 109.4 no
C28 . C27 H272 . 109.5 no
H271 . C27 H272 . 109.5 no
C28 . C27 H273 . 109.5 no
H271 . C27 H273 . 109.5 no
H272 . C27 H273 . 109.5 no
C27 . C28 O2 . 108.8(2) yes
C27 . C28 H281 . 109.6 no
O2 . C28 H281 . 109.6 no
C27 . C28 H282 . 109.7 no
O2 . C28 H282 . 109.6 no
H281 . C28 H282 . 109.5 no
O2 . C29 C30 . 105.8(3) yes
O2 . C29 H291 . 110.4 no
C30 . C29 H291 . 110.3 no
O2 . C29 H292 . 110.3 no
C30 . C29 H292 . 110.5 no
H291 . C29 H292 . 109.5 no
C29 . C30 H301 . 109.6 no
C29 . C30 H302 . 109.5 no
H301 . C30 H302 . 109.5 no
C29 . C30 H303 . 109.3 no
H301 . C30 H303 . 109.5 no
H302 . C30 H303 . 109.5 no
O2 . C291 C301 . 109.1(9) yes
O2 . C291 H2911 . 109.8 no
C301 . C291 H2911 . 110.6 no
O2 . C291 H2912 . 109.2 no
C301 . C291 H2912 . 108.7 no
H2911 . C291 H2912 . 109.5 no
C291 . C301 H3011 . 109.0 no
C291 . C301 H3012 . 108.8 no
H3011 . C301 H3012 . 109.5 no
C291 . C301 H3013 . 110.6 no
H3011 . C301 H3013 . 109.5 no
H3012 . C301 H3013 . 109.5 no

loop_
_geom_bond_atom_site_label_1
_geom_bond_atom_site_label_2
_geom_bond_site_symmetry_2
_geom_bond_distance
_geom_bond_publ_flag
Co1 Si1 . 3.0626(5) yes
Co1 Si2 . 3.1105(6) yes
Co1 N1 . 1.9730(12) yes
Co1 N2 . 1.9006(12) yes
Co1 N3 . 1.9129(12) yes
Si1 Si2 . 3.0450(7) yes
Si1 N3 . 1.7092(13) yes
Si1 C17 . 1.8669(19) yes
Si1 C18 . 1.8806(19) yes
Si1 C19 . 1.8732(18) yes
Si2 N3 . 1.7052(14) yes
Si2 C20 . 1.8801(19) yes
Si2 C21 . 1.877(2) yes
Si2 C22 . 1.8767(19) yes
O1 C24 . 1.429(2) yes
O1 C25 . 1.426(3) yes
O2 C28 . 1.423(3) yes
O2 C29 . 1.407(3) yes
O2 C28 . 1.423(3) yes
O2 C291 . 1.648(11) yes
N1 C1 . 1.4086(17) yes
N1 C8 . 1.3799(19) yes
N2 C2 2_666 1.4014(17) yes
N2 C9 . 1.4234(19) yes
C1 C1 2_666 1.438(3) yes
C1 C2 . 1.404(2) yes
C2 C3 . 1.439(2) yes
C3 C4 . 1.410(2) yes
C3 C8 . 1.4279(19) yes
C4 C5 . 1.387(2) yes
C4 H41 . 0.950 no
C5 C6 . 1.409(2) yes
C5 H51 . 0.950 no
C6 C7 . 1.377(2) yes
C6 H61 . 0.950 no
C7 C8 . 1.405(2) yes
C7 H71 . 0.950 no
C9 C10 . 1.401(2) yes
C9 C14 . 1.405(2) yes
C10 C11 . 1.405(3) yes
C10 C15 . 1.491(3) yes
C11 C12 . 1.374(3) yes
C11 H111 . 0.950 no
C12 C13 . 1.369(3) yes
C12 H121 . 0.950 no
C13 C14 . 1.392(3) yes
C13 H131 . 0.950 no
C14 C16 . 1.499(3) yes
C15 H151 . 0.950 no
C15 H152 . 0.950 no
C15 H153 . 0.950 no
C16 H161 . 0.950 no
C16 H162 . 0.950 no
C16 H163 . 0.950 no
C17 H171 . 0.950 no
C17 H172 . 0.950 no
C17 H173 . 0.950 no
C18 H181 . 0.950 no
C18 H182 . 0.950 no
C18 H183 . 0.950 no
C19 H191 . 0.950 no
C19 H192 . 0.950 no
C19 H193 . 0.950 no
C20 H201 . 0.950 no
C20 H202 . 0.950 no
C20 H203 . 0.950 no
C21 H211 . 0.950 no
C21 H212 . 0.950 no
C21 H213 . 0.950 no
C22 H221 . 0.950 no
C22 H222 . 0.950 no
C22 H223 . 0.950 no
C23 C24 . 1.489(3) yes
C23 H231 . 0.950 no
C23 H232 . 0.950 no
C23 H233 . 0.950 no
C24 H241 . 0.950 no
C24 H242 . 0.950 no
C25 C26 . 1.489(3) yes
C25 H251 . 0.950 no
C25 H252 . 0.950 no
C26 H261 . 0.950 no
C26 H262 . 0.950 no
C26 H263 . 0.950 no
C27 C28 . 1.478(4) yes
C27 H271 . 0.950 no
C27 H272 . 0.950 no
C27 H273 . 0.950 no
C28 H281 . 0.950 no
C28 H282 . 0.950 no
C29 C30 . 1.503(5) yes
C29 H291 . 0.950 no
C29 H292 . 0.950 no
C30 H301 . 0.950 no
C30 H302 . 0.950 no
C30 H303 . 0.950 no
C291 C301 . 1.424(17) yes
C291 H2911 . 0.950 no
C291 H2912 . 0.950 no
C301 H3011 . 0.950 no
C301 H3012 . 0.950 no
C301 H3013 . 0.950 no

loop_
_geom_torsion_atom_site_label_1
_geom_torsion_atom_site_label_2
_geom_torsion_atom_site_label_3
_geom_torsion_atom_site_label_4
_geom_torsion
_geom_torsion_publ_flag
Si2 Co1 Si1 N3 -0.20(8) no
Si2 Co1 Si1 C17 158.81(7) no
Si2 Co1 Si1 C18 -96.87(7) no
Si2 Co1 Si1 C19 57.23(9) no
N1 Co1 Si1 N3 79.88(9) no
N1 Co1 Si1 C17 -121.11(8) no
N1 Co1 Si1 C18 -16.79(9) no
N1 Co1 Si1 C19 137.31(10) no
N2 Co1 Si1 N3 -124.81(9) no
N2 Co1 Si1 C17 34.20(8) no
N2 Co1 Si1 C18 138.52(9) no
N2 Co1 Si1 C19 -67.38(11) no
N3 Co1 Si1 C17 159.01(10) no
N3 Co1 Si1 C18 -96.67(11) no
N3 Co1 Si1 C19 57.43(12) no
Si1 Co1 Si2 N3 0.21(8) no
Si1 Co1 Si2 C20 -82.09(8) no
Si1 Co1 Si2 C21 73.05(10) no
Si1 Co1 Si2 C22 175.97(8) no
N1 Co1 Si2 N3 -130.98(9) no
N1 Co1 Si2 C20 146.73(9) no
N1 Co1 Si2 C21 -58.14(11) no
N1 Co1 Si2 C22 44.78(8) no
N2 Co1 Si2 N3 113.47(10) no
N2 Co1 Si2 C20 31.18(10) no
N2 Co1 Si2 C21 -173.69(11) no
N2 Co1 Si2 C22 -70.77(9) no
N3 Co1 Si2 C20 -82.30(12) no
N3 Co1 Si2 C21 72.84(13) no
N3 Co1 Si2 C22 175.76(11) no
Si1 Co1 N1 K1 89.41(6) no
Si1 Co1 N1 C1 -176.24(9) no
Si1 Co1 N1 C8 -17.50(15) no
Si2 Co1 N1 K1 149.80(5) no
Si2 Co1 N1 C1 -115.85(11) no
Si2 Co1 N1 C8 42.90(13) no
N2 Co1 N1 K1 -70.90(7) no
N2 Co1 N1 C1 23.46(12) no
N2 Co1 N1 C8 -177.80(13) no
N3 Co1 N1 K1 124.73(7) no
N3 Co1 N1 C1 -140.91(11) no
N3 Co1 N1 C8 17.83(15) no
Si1 Co1 N2 C9 -21.93(13) no
Si2 Co1 N2 C9 -102.49(11) no
N1 Co1 N2 C9 139.82(11) no
N3 Co1 N2 C9 -60.62(15) no
Si1 Co1 N3 Si2 -179.64(14) no
Si2 Co1 N3 Si1 179.64(14) no
N1 Co1 N3 Si1 -121.64(7) no
N1 Co1 N3 Si2 58.72(10) no
N2 Co1 N3 Si1 82.13(11) no
N2 Co1 N3 Si2 -97.52(10) no
O2 K1 O1 C24 -114.21(14) no
O2 K1 O1 C25 79.97(14) no
N1 K1 O1 C24 55.81(14) no
N1 K1 O1 C25 -110.01(13) no
C1 K1 O1 C24 63.16(15) no
C1 K1 O1 C25 -102.66(13) no
C2 K1 O1 C24 94.98(14) no
C2 K1 O1 C25 -70.84(14) no
C8 K1 O1 C24 77.77(14) no
C8 K1 O1 C25 -88.06(13) no
O1 K1 O2 C28 -116.9(2) no
O1 K1 O2 C29 75.53(18) no
C1 K1 O2 C28 66.7(2) no
C1 K1 O2 C29 -100.90(18) no
C2 K1 O2 C28 29.0(2) no
C2 K1 O2 C29 -138.63(17) no
O1 K1 N1 Co1 -74.13(7) no
O1 K1 N1 C1 166.40(8) no
O1 K1 N1 C8 57.36(9) no
C1 K1 N1 Co1 119.47(11) no
C1 K1 N1 C8 -109.05(12) no
C2 K1 N1 Co1 154.86(9) no
C2 K1 N1 C1 35.39(8) no
C2 K1 N1 C8 -73.65(9) no
C8 K1 N1 Co1 -131.48(12) no
C8 K1 N1 C1 109.05(12) no
O1 K1 C1 N1 -16.17(10) no
O1 K1 C1 C2 98.35(9) no
O2 K1 C1 N1 159.59(8) no
O2 K1 C1 C2 -85.89(11) no
N1 K1 C1 C2 114.52(12) no
C2 K1 C1 N1 -114.52(12) no
C8 K1 C1 N1 -37.74(8) no
C8 K1 C1 C2 76.78(9) no
O1 K1 C2 C1 -99.26(9) no
O1 K1 C2 C3 11.53(10) no
O2 K1 C2 C1 122.47(9) no
O2 K1 C2 C3 -126.74(9) no
N1 K1 C2 C1 -36.17(8) no
N1 K1 C2 C3 74.62(9) no
C1 K1 C2 C3 110.79(12) no
C8 K1 C2 C1 -74.03(9) no
C8 K1 C2 C3 36.77(8) no
O1 K1 C8 N1 -122.50(9) no
O1 K1 C8 C3 121.76(9) no
O1 K1 C8 C7 2.67(11) no
N1 K1 C8 C3 -115.74(13) no
N1 K1 C8 C7 125.17(15) no
C1 K1 C8 N1 39.39(8) no
C1 K1 C8 C3 -76.35(9) no
C1 K1 C8 C7 164.56(14) no
C2 K1 C8 N1 78.68(9) no
C2 K1 C8 C3 -37.06(8) no
C2 K1 C8 C7 -156.15(14) no
Co1 Si1 N3 Si2 179.61(15) no
C17 Si1 N3 Co1 -21.95(11) no
C17 Si1 N3 Si2 157.66(10) no
C18 Si1 N3 Co1 98.46(9) no
C18 Si1 N3 Si2 -81.93(12) no
C19 Si1 N3 Co1 -140.88(9) no
C19 Si1 N3 Si2 38.74(13) no
Co1 Si2 N3 Si1 -179.60(16) no
C20 Si2 N3 Co1 114.47(9) no
C20 Si2 N3 Si1 -65.13(12) no
C21 Si2 N3 Co1 -124.86(10) no
C21 Si2 N3 Si1 55.54(13) no
C22 Si2 N3 Co1 -4.41(12) no
C22 Si2 N3 Si1 175.99(10) no
K1 O1 C24 C23 5.2(2) no
C25 O1 C24 C23 172.24(17) no
K1 O1 C25 C26 -13.5(2) no
C24 O1 C25 C26 178.85(18) no
K1 O2 C28 C27 8.4(4) no
C29 O2 C28 C27 178.1(2) no
K1 O2 C29 C30 -7.2(3) no
C28 O2 C29 C30 -176.7(2) no
Co1 N1 C1 K1 -121.45(9) no
Co1 N1 C1 C2 164.15(10) no
K1 N1 C1 C2 -74.40(11) no
C8 N1 C1 K1 75.45(9) no
C8 N1 C1 C2 1.05(16) no
Co1 N1 C8 K1 126.34(11) no
Co1 N1 C8 C3 -162.36(10) no
Co1 N1 C8 C7 19.3(2) no
K1 N1 C8 C3 71.31(11) no
K1 N1 C8 C7 -107.01(15) no
C1 N1 C8 K1 -72.27(9) no
C1 N1 C8 C3 -0.96(16) no
C1 N1 C8 C7 -179.27(15) no
Co1 N2 C9 C10 83.19(18) no
Co1 N2 C9 C14 -93.18(16) no
K1 C1 C2 C3 -72.68(10) no
N1 C1 C2 K1 71.96(10) no
N1 C1 C2 C3 -0.73(16) no
K1 C2 C3 C4 109.68(18) no
K1 C2 C3 C8 -68.13(10) no
C1 C2 C3 C4 177.93(17) no
C1 C2 C3 C8 0.12(16) no
C2 C3 C4 C5 -177.61(16) no
C8 C3 C4 C5 0.0(2) no
C2 C3 C8 K1 68.18(10) no
C2 C3 C8 N1 0.54(16) no
C2 C3 C8 C7 178.99(13) no
C4 C3 C8 K1 -110.03(13) no
C4 C3 C8 N1 -177.68(13) no
C4 C3 C8 C7 0.8(2) no
C3 C4 C5 C6 -0.4(2) no
C4 C5 C6 C7 0.1(3) no
C5 C6 C7 C8 0.6(2) no
C6 C7 C8 K1 90.10(15) no
C6 C7 C8 N1 177.09(15) no
C6 C7 C8 C3 -1.1(2) no
N2 C9 C10 C11 -177.11(17) no
N2 C9 C10 C15 4.1(3) no
C14 C9 C10 C11 -0.7(3) no
C14 C9 C10 C15 -179.49(18) no
N2 C9 C14 C13 177.07(16) no
N2 C9 C14 C16 -0.4(3) no
C10 C9 C14 C13 0.7(3) no
C10 C9 C14 C16 -176.76(17) no
C9 C10 C11 C12 0.0(3) no
C15 C10 C11 C12 178.8(2) no
C10 C11 C12 C13 0.8(3) no
C11 C12 C13 C14 -0.9(3) no
C12 C13 C14 C9 0.1(3) no
C12 C13 C14 C16 177.6(2) no
